data_4120106
loop_
_publ_author_name
'Xi-Yan Dong'
'Bo Li'
'Bin-Bin Ma'
'Shi-Jun Li'
'Ming-Ming Dong'
'Yan-Yan Zhu'
'Shuang-Quan Zang'
'You Song'
'Hong-Wei Hou'
'Thomas. C. W. Mak'

_publ_section_title
;
 Ferroelectric Switchable Behavior through Fast Reversible De/adsorption
 of Water Spirals in a Chiral 3D Metal-Organic Framework
;
_journal_name_full 'Journal of the American Chemical Society'
_journal_page_first 10214
_journal_page_last 10217
_journal_paper_doi 10.1021/ja403449k
_journal_volume 135
_journal_year 2013
_chemical_absolute_configuration ad
_chemical_formula_sum 'C25 H19 Co2 N3 O8'
_chemical_formula_weight 607.29
_chemical_name_systematic
; 
 ? 
;
_space_group_IT_number 169
_symmetry_cell_setting hexagonal
_symmetry_space_group_name_Hall 'P 61'
_symmetry_space_group_name_H-M 'P 61'
_atom_sites_solution_hydrogens geom
_atom_sites_solution_primary direct
_atom_sites_solution_secondary difmap
_audit_creation_method SHELXL-97
_cell_angle_alpha 90.00
_cell_angle_beta 90.00
_cell_angle_gamma 120.00
_cell_formula_units_Z 6
_cell_length_a 15.6888(7)
_cell_length_b 15.6888(7)
_cell_length_c 21.7323(17)
_cell_measurement_temperature 400
_cell_volume 4632.5(5)
_computing_structure_refinement 'SHELXL-97 (Sheldrick, 1997)'
_computing_structure_solution 'SHELXS-97 (Sheldrick, 1990)'
_diffrn_ambient_temperature 400
_diffrn_measured_fraction_theta_full 0.999
_diffrn_measured_fraction_theta_max 0.999
_diffrn_radiation_monochromator graphite
_diffrn_radiation_source 'fine-focus sealed tube'
_diffrn_radiation_type MoK\a
_diffrn_radiation_wavelength 0.71073
_diffrn_reflns_av_R_equivalents 0.0854
_diffrn_reflns_av_sigmaI/netI 0.0314
_diffrn_reflns_limit_h_max 18
_diffrn_reflns_limit_h_min -18
_diffrn_reflns_limit_k_max 17
_diffrn_reflns_limit_k_min -18
_diffrn_reflns_limit_l_max 25
_diffrn_reflns_limit_l_min -25
_diffrn_reflns_number 34421
_diffrn_reflns_theta_full 25.00
_diffrn_reflns_theta_max 25.00
_diffrn_reflns_theta_min 2.60
_exptl_absorpt_coefficient_mu 1.119
_exptl_absorpt_correction_T_max 0.8240
_exptl_absorpt_correction_T_min 0.8072
_exptl_absorpt_correction_type multi-scan
_exptl_absorpt_process_details SADABS
_exptl_crystal_colour red
_exptl_crystal_density_diffrn 1.306
_exptl_crystal_description block
_exptl_crystal_F_000 1848
_exptl_crystal_size_max 0.20
_exptl_crystal_size_mid 0.18
_exptl_crystal_size_min 0.18
_refine_diff_density_max 0.581
_refine_diff_density_min -0.514
_refine_diff_density_rms 0.073
_refine_ls_abs_structure_details 'Flack H D (1983), Acta Cryst. A39, 876-881'
_refine_ls_abs_structure_Flack 0.06(3)
_refine_ls_extinction_method none
_refine_ls_goodness_of_fit_ref 1.019
_refine_ls_hydrogen_treatment constr
_refine_ls_matrix_type full
_refine_ls_number_parameters 343
_refine_ls_number_reflns 2802
_refine_ls_number_restraints 5
_refine_ls_restrained_S_all 1.026
_refine_ls_R_factor_all 0.0498
_refine_ls_R_factor_gt 0.0451
_refine_ls_shift/su_max 0.000
_refine_ls_shift/su_mean 0.000
_refine_ls_structure_factor_coef Fsqd
_refine_ls_weighting_details 'calc w=1/[\s^2^(Fo^2^)+(0.0949P)^2^+2.4087P] where P=(Fo^2^+2Fc^2^)/3'
_refine_ls_weighting_scheme calc
_refine_ls_wR_factor_gt 0.1241
_refine_ls_wR_factor_ref 0.1300
_reflns_number_gt 2609
_reflns_number_total 2802
_reflns_threshold_expression >2sigma(I)
_cod_data_source_file ja403449k_si_002_3.cif
_cod_data_source_block 918165
_cod_database_code 4120106

loop_
_symmetry_equiv_pos_as_xyz
'x, y, z'
'x-y, x, z+1/6'
'-y, x-y, z+1/3'
'-x, -y, z+1/2'
'-x+y, -x, z+2/3'
'y, -x+y, z+5/6'

loop_
_atom_site_label
_atom_site_type_symbol
_atom_site_fract_x
_atom_site_fract_y
_atom_site_fract_z
_atom_site_U_iso_or_equiv
_atom_site_adp_type
_atom_site_occupancy
_atom_site_symmetry_multiplicity
_atom_site_calc_flag
_atom_site_refinement_flags
Co1 Co 0.47482(6) 0.18168(5) 0.17500(4) 0.0355(2) Uani 1 1 d .
Co2 Co 0.55155(6) 0.05830(5) 0.08380(3) 0.0348(2) Uani 1 1 d .
N1 N 0.5036(5) 0.0572(5) -0.0121(3) 0.0537(15) Uani 1 1 d .
N2 N 0.3215(5) 0.0903(6) 0.1950(4) 0.073(2) Uani 1 1 d .
N3 N -0.3550(5) -0.3490(5) 0.2338(3) 0.0589(17) Uani 1 1 d .
O1 O 0.4535(3) 0.1105(3) 0.0948(2) 0.0454(10) Uani 1 1 d D
O2 O 0.3806(19) 0.174(2) 0.0504(6) 0.348(17) Uani 1 1 d .
O3 O 0.4332(5) -0.0811(4) 0.0811(5) 0.083(2) Uani 1 1 d .
O4 O 0.2918(5) -0.1720(6) 0.0352(7) 0.141(5) Uani 1 1 d .
O5 O 0.6543(4) 0.3818(4) -0.1801(3) 0.0636(15) Uani 1 1 d .
O6 O 0.5328(3) 0.3296(3) -0.2498(2) 0.0452(10) Uani 1 1 d .
O7 O 0.4413(5) -0.0261(4) -0.3235(3) 0.0668(16) Uani 1 1 d .
O8 O 0.5021(5) -0.0989(4) -0.2640(2) 0.0612(14) Uani 1 1 d .
C1 C 0.5623(5) 0.2129(5) -0.1985(3) 0.0438(14) Uani 1 1 d .
C2 C 0.5221(5) 0.1362(5) -0.2419(3) 0.0456(15) Uani 1 1 d .
H2 H 0.5048 0.1470 -0.2809 0.055 Uiso 1 1 calc R
C3 C 0.5084(6) 0.0444(5) -0.2265(3) 0.0450(15) Uani 1 1 d D
C4 C 0.5285(6) 0.0274(5) -0.1667(3) 0.0483(16) Uani 1 1 d .
H4 H 0.5165 -0.0352 -0.1563 0.058 Uiso 1 1 calc R
C5 C 0.5657(6) 0.1000(5) -0.1227(3) 0.0501(17) Uani 1 1 d .
C6 C 0.5863(6) 0.1946(5) -0.1407(3) 0.0485(16) Uani 1 1 d .
H6 H 0.6171 0.2463 -0.1129 0.058 Uiso 1 1 calc R
C7 C 0.5850(6) 0.0817(6) -0.0574(3) 0.0513(17) Uani 1 1 d .
H7A H 0.5989 0.0281 -0.0577 0.062 Uiso 1 1 calc R
H7B H 0.6437 0.1399 -0.0429 0.062 Uiso 1 1 calc R
C8 C 0.4734(11) 0.1314(13) -0.0124(4) 0.119(6) Uani 1 1 d .
H8A H 0.4279 0.1182 -0.0461 0.143 Uiso 1 1 calc R
H8B H 0.5306 0.1958 -0.0191 0.143 Uiso 1 1 calc R
C9 C 0.4240(10) 0.1318(12) 0.0485(4) 0.104(5) Uani 1 1 d D
C10 C 0.4171(9) -0.0453(12) -0.0204(6) 0.125(6) Uani 1 1 d .
H10A H 0.3638 -0.0402 -0.0394 0.150 Uiso 1 1 calc R
H10B H 0.4360 -0.0808 -0.0487 0.150 Uiso 1 1 calc R
C11 C 0.3794(7) -0.1040(6) 0.0369(6) 0.078(3) Uani 1 1 d .
C12 C 0.5846(5) 0.3170(5) -0.2115(3) 0.0437(15) Uani 1 1 d .
C13 C 0.4793(6) -0.0334(5) -0.2761(3) 0.0462(16) Uani 1 1 d D
C14 C 0.2830(8) -0.0070(9) 0.1911(7) 0.111(5) Uani 1 1 d .
H14 H 0.3233 -0.0329 0.1814 0.133 Uiso 1 1 calc R
C15 C 0.1811(11) -0.0715(12) 0.2016(9) 0.155(8) Uani 1 1 d .
H15 H 0.1570 -0.1390 0.2030 0.186 Uiso 1 1 calc R
C16 C 0.1183(9) -0.0369(18) 0.2096(7) 0.156(9) Uani 1 1 d .
C17 C 0.1611(9) 0.0628(17) 0.2127(8) 0.150(8) Uani 1 1 d .
H17 H 0.1210 0.0895 0.2208 0.180 Uiso 1 1 calc R
C18 C 0.2597(7) 0.1262(12) 0.2047(7) 0.110(4) Uani 1 1 d .
H18 H 0.2844 0.1938 0.2058 0.132 Uiso 1 1 calc R
C19 C 0.0111(13) -0.0793(14) 0.2167(9) 0.201(12) Uani 1 1 d D
H19 H -0.0166 -0.0398 0.2235 0.241 Uiso 1 1 calc R
C20 C -0.0436(8) -0.1760(15) 0.2129(9) 0.198(12) Uani 1 1 d D
H20 H -0.0167 -0.2159 0.2049 0.237 Uiso 1 1 calc R
C21 C -0.1513(7) -0.2172(14) 0.2222(7) 0.125(6) Uani 1 1 d D
C22 C -0.1925(8) -0.3191(15) 0.2227(10) 0.151(8) Uani 1 1 d .
H22 H -0.1515 -0.3457 0.2184 0.182 Uiso 1 1 calc R
C23 C -0.2923(7) -0.3815(10) 0.2293(7) 0.111(5) Uani 1 1 d .
H23 H -0.3163 -0.4490 0.2307 0.133 Uiso 1 1 calc R
C24 C -0.3174(7) -0.2522(8) 0.2329(7) 0.108(4) Uani 1 1 d .
H24 H -0.3593 -0.2265 0.2365 0.129 Uiso 1 1 calc R
C25 C -0.2161(10) -0.1880(10) 0.2267(9) 0.135(6) Uani 1 1 d .
H25 H -0.1934 -0.1208 0.2257 0.162 Uiso 1 1 calc R

loop_
_atom_site_aniso_label
_atom_site_aniso_U_11
_atom_site_aniso_U_22
_atom_site_aniso_U_33
_atom_site_aniso_U_23
_atom_site_aniso_U_13
_atom_site_aniso_U_12
Co1 0.0396(4) 0.0296(4) 0.0377(4) 0.0016(3) 0.0069(3) 0.0176(3)
Co2 0.0399(4) 0.0315(4) 0.0326(4) 0.0031(3) 0.0060(3) 0.0176(3)
N1 0.051(3) 0.075(4) 0.037(3) -0.014(3) -0.010(2) 0.033(3)
N2 0.041(3) 0.076(5) 0.080(5) -0.004(4) 0.012(3) 0.013(3)
N3 0.045(3) 0.074(4) 0.048(4) 0.015(3) 0.005(3) 0.022(3)
O1 0.042(2) 0.052(3) 0.041(3) -0.011(2) -0.0066(19) 0.023(2)
O2 0.56(3) 0.78(5) 0.102(9) 0.079(17) 0.070(14) 0.64(4)
O3 0.062(4) 0.033(3) 0.131(6) 0.000(4) 0.017(4) 0.007(3)
O4 0.048(4) 0.064(4) 0.276(14) -0.060(6) 0.000(6) 0.002(3)
O5 0.073(3) 0.046(3) 0.081(4) -0.018(3) -0.034(3) 0.037(3)
O6 0.060(3) 0.037(2) 0.044(2) -0.0039(19) -0.009(2) 0.028(2)
O7 0.111(5) 0.080(4) 0.038(3) -0.026(3) -0.025(3) 0.069(4)
O8 0.099(4) 0.055(3) 0.046(3) -0.012(2) -0.010(3) 0.051(3)
C1 0.065(4) 0.045(3) 0.034(3) -0.006(3) -0.006(3) 0.036(3)
C2 0.067(4) 0.049(3) 0.032(3) -0.005(3) -0.010(3) 0.038(3)
C3 0.069(4) 0.045(4) 0.032(3) -0.008(3) -0.008(3) 0.037(3)
C4 0.075(5) 0.045(4) 0.037(4) -0.006(3) -0.010(3) 0.040(4)
C5 0.084(5) 0.056(4) 0.025(3) -0.001(3) -0.005(3) 0.045(4)
C6 0.068(4) 0.047(4) 0.034(3) -0.012(3) -0.014(3) 0.033(3)
C7 0.071(5) 0.062(4) 0.032(3) -0.006(3) -0.005(3) 0.042(4)
C8 0.184(13) 0.245(18) 0.035(5) 0.007(7) 0.001(6) 0.187(15)
C9 0.133(10) 0.206(14) 0.052(6) -0.005(7) 0.000(6) 0.143(11)
C10 0.060(6) 0.168(13) 0.093(9) -0.062(9) -0.024(6) 0.017(8)
C11 0.049(5) 0.039(4) 0.131(10) -0.032(5) 0.024(6) 0.011(4)
C12 0.057(4) 0.040(3) 0.044(4) -0.008(3) -0.003(3) 0.032(3)
C13 0.071(5) 0.041(3) 0.031(3) -0.004(3) 0.000(3) 0.031(3)
C14 0.055(6) 0.079(7) 0.150(13) 0.025(7) 0.008(6) -0.003(5)
C15 0.085(10) 0.113(11) 0.154(16) 0.018(10) -0.003(9) -0.035(9)
C16 0.034(6) 0.25(2) 0.097(10) 0.003(12) 0.010(6) 0.011(10)
C17 0.046(7) 0.202(19) 0.146(14) -0.042(13) 0.022(7) 0.021(9)
C18 0.049(5) 0.145(11) 0.122(10) -0.026(8) 0.023(6) 0.037(6)
C19 0.087(10) 0.29(3) 0.110(13) 0.026(16) -0.002(9) 0.005(14)
C20 0.084(10) 0.25(2) 0.128(15) 0.066(16) 0.001(9) -0.013(13)
C21 0.035(5) 0.183(16) 0.104(10) 0.048(10) -0.001(5) 0.015(7)
C22 0.044(6) 0.190(17) 0.206(19) 0.088(15) 0.030(8) 0.049(8)
C23 0.045(5) 0.129(10) 0.163(13) 0.042(9) 0.017(6) 0.047(6)
C24 0.053(5) 0.071(6) 0.164(14) 0.025(7) 0.015(6) 0.005(5)
C25 0.078(9) 0.084(8) 0.157(15) -0.005(8) 0.013(8) -0.025(7)

loop_
_atom_type_symbol
_atom_type_description
_atom_type_scat_dispersion_real
_atom_type_scat_dispersion_imag
_atom_type_scat_source
C C 0.0033 0.0016 'International Tables Vol C Tables 4.2.6.8 and 6.1.1.4'
H H 0.0000 0.0000 'International Tables Vol C Tables 4.2.6.8 and 6.1.1.4'
N N 0.0061 0.0033 'International Tables Vol C Tables 4.2.6.8 and 6.1.1.4'
O O 0.0106 0.0060 'International Tables Vol C Tables 4.2.6.8 and 6.1.1.4'
Co Co 0.3494 0.9721 'International Tables Vol C Tables 4.2.6.8 and 6.1.1.4'

loop_
_geom_angle_atom_site_label_1
_geom_angle_atom_site_label_2
_geom_angle_atom_site_label_3
_geom_angle
_geom_angle_site_symmetry_1
_geom_angle_site_symmetry_3
O4 Co1 O1 134.7(5) 2 .
O4 Co1 O8 120.7(5) 2 4_655
O1 Co1 O8 104.3(2) . 4_655
O4 Co1 O5 90.3(3) 2 3_655
O1 Co1 O5 90.3(2) . 3_655
O8 Co1 O5 96.5(3) 4_655 3_655
O4 Co1 N2 88.0(3) 2 .
O1 Co1 N2 89.1(3) . .
O8 Co1 N2 86.5(3) 4_655 .
O5 Co1 N2 177.0(3) 3_655 .
O3 Co2 O1 88.3(2) . .
O3 Co2 O7 84.2(3) . 4_655
O1 Co2 O7 97.11(19) . 4_655
O3 Co2 O6 177.5(3) . 3_655
O1 Co2 O6 90.29(18) . 3_655
O7 Co2 O6 98.0(2) 4_655 3_655
O3 Co2 N3 91.8(3) . 6_654
O1 Co2 N3 176.8(2) . 6_654
O7 Co2 N3 86.1(2) 4_655 6_654
O6 Co2 N3 89.5(2) 3_655 6_654
O3 Co2 N1 80.8(3) . .
O1 Co2 N1 78.3(2) . .
O7 Co2 N1 164.5(2) 4_655 .
O6 Co2 N1 96.9(2) 3_655 .
N3 Co2 N1 98.6(2) 6_654 .
C8 N1 C7 111.5(8) . .
C8 N1 C10 111.8(10) . .
C7 N1 C10 113.1(7) . .
C8 N1 Co2 104.0(5) . .
C7 N1 Co2 111.9(4) . .
C10 N1 Co2 104.0(7) . .
C14 N2 C18 118.4(9) . .
C14 N2 Co1 117.9(7) . .
C18 N2 Co1 123.3(8) . .
C23 N3 C24 116.8(9) . .
C23 N3 Co2 120.4(7) . 2_445
C24 N3 Co2 122.5(6) . 2_445
C9 O1 Co1 123.0(7) . .
C9 O1 Co2 117.9(5) . .
Co1 O1 Co2 111.6(2) . .
C11 O3 Co2 117.8(7) . .
C11 O4 Co1 156.8(8) . 6_554
C12 O5 Co1 136.9(4) . 5_664
C12 O6 Co2 124.8(4) . 5_664
C13 O7 Co2 134.4(5) . 4_654
C13 O8 Co1 126.8(4) . 4_654
C6 C1 C2 118.9(6) . .
C6 C1 C12 117.0(6) . .
C2 C1 C12 124.0(6) . .
C3 C2 C1 119.8(6) . .
C3 C2 H2 120.1 . .
C1 C2 H2 120.1 . .
C2 C3 C4 119.5(5) . .
C2 C3 C13 119.5(6) . .
C4 C3 C13 120.9(6) . .
C5 C4 C3 122.2(6) . .
C5 C4 H4 118.9 . .
C3 C4 H4 118.9 . .
C4 C5 C6 117.3(6) . .
C4 C5 C7 122.7(6) . .
C6 C5 C7 120.0(6) . .
C1 C6 C5 122.0(6) . .
C1 C6 H6 119.0 . .
C5 C6 H6 119.0 . .
N1 C7 C5 116.1(6) . .
N1 C7 H7A 108.3 . .
C5 C7 H7A 108.3 . .
N1 C7 H7B 108.3 . .
C5 C7 H7B 108.3 . .
H7A C7 H7B 107.4 . .
N1 C8 C9 111.4(9) . .
N1 C8 H8A 109.3 . .
C9 C8 H8A 109.3 . .
N1 C8 H8B 109.3 . .
C9 C8 H8B 109.3 . .
H8A C8 H8B 108.0 . .
O2 C9 O1 122.4(11) . .
O2 C9 C8 118.2(10) . .
C11 C10 N1 115.4(8) . .
C11 C10 H10A 108.4 . .
N1 C10 H10A 108.4 . .
C11 C10 H10B 108.4 . .
N1 C10 H10B 108.4 . .
H10A C10 H10B 107.5 . .
O3 C11 O4 125.7(13) . .
O3 C11 C10 118.7(8) . .
O4 C11 C10 115.6(13) . .
O6 C12 O5 127.3(6) . .
O6 C12 C1 118.6(6) . .
O5 C12 C1 114.1(6) . .
O7 C13 O8 126.7(6) . .
O7 C13 C3 119.1(6) . .
O8 C13 C3 114.1(6) . .
N2 C14 C15 120.6(15) . .
N2 C14 H14 119.7 . .
C15 C14 H14 119.7 . .
C16 C15 C14 121.4(17) . .
C16 C15 H15 119.3 . .
C14 C15 H15 119.3 . .
C15 C16 C17 115.3(12) . .
C15 C16 C19 137(2) . .
C17 C16 C19 108(2) . .
C16 C17 C18 123.9(18) . .
C16 C17 H17 118.1 . .
C18 C17 H17 118.1 . .
N2 C18 C17 120.0(16) . .
N2 C18 H18 120.0 . .
C17 C18 H18 120.0 . .
C20 C19 C16 116.9(19) . .
C20 C19 H19 121.5 . .
C16 C19 H19 121.5 . .
C19 C20 C21 115.8(17) . .
C19 C20 H20 122.1 . .
C21 C20 H20 122.1 . .
C25 C21 C22 113.8(10) . .
C25 C21 C20 140.2(17) . .
C22 C21 C20 105.9(14) . .
C23 C22 C21 121.8(14) . .
C23 C22 H22 119.1 . .
C21 C22 H22 119.1 . .
N3 C23 C22 122.3(14) . .
N3 C23 H23 118.8 . .
C22 C23 H23 118.8 . .
N3 C24 C25 121.3(13) . .
N3 C24 H24 119.3 . .
C25 C24 H24 119.3 . .
C21 C25 C24 123.8(14) . .
C21 C25 H25 118.1 . .
C24 C25 H25 118.1 . .

loop_
_geom_bond_atom_site_label_1
_geom_bond_atom_site_label_2
_geom_bond_distance
_geom_bond_site_symmetry_2
Co1 O4 1.912(7) 2
Co1 O1 2.006(4) .
Co1 O8 2.011(5) 4_655
Co1 O5 2.028(5) 3_655
Co1 N2 2.141(6) .
Co2 O3 2.043(6) .
Co2 O1 2.086(4) .
Co2 O7 2.093(5) 4_655
Co2 O6 2.099(4) 3_655
Co2 N3 2.126(6) 6_654
Co2 N1 2.214(6) .
N1 C8 1.460(13) .
N1 C7 1.502(10) .
N1 C10 1.509(14) .
N2 C14 1.334(15) .
N2 C18 1.359(14) .
N3 C23 1.319(13) .
N3 C24 1.325(14) .
N3 Co2 2.126(6) 2_445
O1 C9 1.222(8) .
O2 C9 1.170(14) .
O3 C11 1.209(15) .
O4 C11 1.250(11) .
O4 Co1 1.912(7) 6_554
O5 C12 1.258(8) .
O5 Co1 2.028(5) 5_664
O6 C12 1.247(8) .
O6 Co2 2.099(4) 5_664
O7 C13 1.223(9) .
O7 Co2 2.093(5) 4_654
O8 C13 1.273(8) .
O8 Co1 2.011(5) 4_654
C1 C6 1.382(9) .
C1 C2 1.407(9) .
C1 C12 1.516(9) .
C2 C3 1.386(9) .
C2 H2 0.9300 .
C3 C4 1.394(10) .
C3 C13 1.518(7) .
C4 C5 1.375(10) .
C4 H4 0.9300 .
C5 C6 1.407(10) .
C5 C7 1.507(10) .
C6 H6 0.9300 .
C7 H7A 0.9700 .
C7 H7B 0.9700 .
C8 C9 1.535(13) .
C8 H8A 0.9700 .
C8 H8B 0.9700 .
C10 C11 1.483(19) .
C10 H10A 0.9700 .
C10 H10B 0.9700 .
C14 C15 1.418(17) .
C14 H14 0.9300 .
C15 C16 1.35(3) .
C15 H15 0.9300 .
C16 C17 1.36(3) .
C16 C19 1.47(2) .
C17 C18 1.369(17) .
C17 H17 0.9300 .
C18 H18 0.9300 .
C19 C20 1.320(10) .
C19 H19 0.9300 .
C20 C21 1.490(10) .
C20 H20 0.9300 .
C21 C25 1.31(2) .
C21 C22 1.39(2) .
C22 C23 1.378(16) .
C22 H22 0.9300 .
C23 H23 0.9300 .
C24 C25 1.400(16) .
C24 H24 0.9300 .
C25 H25 0.9300 .

loop_
_geom_torsion_atom_site_label_1
_geom_torsion_atom_site_label_2
_geom_torsion_atom_site_label_3
_geom_torsion_atom_site_label_4
_geom_torsion
_geom_torsion_site_symmetry_1
O3 Co2 N1 C8 115.3(8) .
O1 Co2 N1 C8 25.1(7) .
O7 Co2 N1 C8 99.1(11) 4_655
O6 Co2 N1 C8 -63.7(8) 3_655
N3 Co2 N1 C8 -154.3(8) 6_654
O3 Co2 N1 C7 -124.2(5) .
O1 Co2 N1 C7 145.6(5) .
O7 Co2 N1 C7 -140.4(8) 4_655
O6 Co2 N1 C7 56.7(5) 3_655
N3 Co2 N1 C7 -33.8(5) 6_654
O3 Co2 N1 C10 -1.9(7) .
O1 Co2 N1 C10 -92.0(7) .
O7 Co2 N1 C10 -18.1(12) 4_655
O6 Co2 N1 C10 179.1(7) 3_655
N3 Co2 N1 C10 88.5(7) 6_654
O4 Co1 N2 C14 -172.8(10) 2
O1 Co1 N2 C14 52.4(9) .
O8 Co1 N2 C14 -52.0(9) 4_655
O4 Co1 N2 C18 14.7(10) 2
O1 Co1 N2 C18 -120.0(10) .
O8 Co1 N2 C18 135.6(10) 4_655
O4 Co1 O1 C9 -2.7(10) 2
O8 Co1 O1 C9 169.7(9) 4_655
O5 Co1 O1 C9 -93.5(9) 3_655
N2 Co1 O1 C9 83.6(9) .
O4 Co1 O1 Co2 146.1(4) 2
O8 Co1 O1 Co2 -41.5(3) 4_655
O5 Co1 O1 Co2 55.3(3) 3_655
N2 Co1 O1 Co2 -127.6(3) .
O3 Co2 O1 C9 -91.1(10) .
O7 Co2 O1 C9 -175.1(10) 4_655
O6 Co2 O1 C9 86.9(10) 3_655
N1 Co2 O1 C9 -10.1(10) .
O3 Co2 O1 Co1 118.4(4) .
O7 Co2 O1 Co1 34.4(3) 4_655
O6 Co2 O1 Co1 -63.7(2) 3_655
N1 Co2 O1 Co1 -160.6(3) .
O1 Co2 O3 C11 68.7(7) .
O7 Co2 O3 C11 166.0(7) 4_655
N3 Co2 O3 C11 -108.1(7) 6_654
N1 Co2 O3 C11 -9.7(7) .
C6 C1 C2 C3 -0.7(11) .
C12 C1 C2 C3 177.1(7) .
C1 C2 C3 C4 4.2(11) .
C1 C2 C3 C13 -171.1(7) .
C2 C3 C4 C5 -2.7(12) .
C13 C3 C4 C5 172.5(7) .
C3 C4 C5 C6 -2.2(12) .
C3 C4 C5 C7 178.2(7) .
C2 C1 C6 C5 -4.4(12) .
C12 C1 C6 C5 177.6(7) .
C4 C5 C6 C1 5.8(12) .
C7 C5 C6 C1 -174.6(7) .
C8 N1 C7 C5 -53.9(10) .
C10 N1 C7 C5 73.1(10) .
Co2 N1 C7 C5 -169.9(5) .
C4 C5 C7 N1 -94.0(9) .
C6 C5 C7 N1 86.4(10) .
C7 N1 C8 C9 -156.8(10) .
C10 N1 C8 C9 75.5(13) .
Co2 N1 C8 C9 -36.1(13) .
Co1 O1 C9 O2 -22(3) .
Co2 O1 C9 O2 -169(2) .
Co1 O1 C9 C8 138.7(11) .
Co2 O1 C9 C8 -8.3(18) .
N1 C8 C9 O2 -166(2) .
N1 C8 C9 O1 32(2) .
C8 N1 C10 C11 -100.5(12) .
C7 N1 C10 C11 132.8(10) .
Co2 N1 C10 C11 11.2(13) .
Co2 O3 C11 O4 -157.9(7) .
Co2 O3 C11 C10 19.7(12) .
Co1 O4 C11 O3 -118(3) 6_554
Co1 O4 C11 C10 64(3) 6_554
N1 C10 C11 O3 -21.2(16) .
N1 C10 C11 O4 156.5(9) .
Co2 O6 C12 O5 -25.6(10) 5_664
Co2 O6 C12 C1 152.7(5) 5_664
Co1 O5 C12 O6 14.1(13) 5_664
Co1 O5 C12 C1 -164.2(6) 5_664
C6 C1 C12 O6 -151.9(7) .
C2 C1 C12 O6 30.2(11) .
C6 C1 C12 O5 26.7(10) .
C2 C1 C12 O5 -151.3(7) .
Co2 O7 C13 O8 -32.4(14) 4_654
Co2 O7 C13 C3 144.2(6) 4_654
Co1 O8 C13 O7 21.5(13) 4_654
Co1 O8 C13 C3 -155.3(5) 4_654
C2 C3 C13 O7 -20.9(11) .
C4 C3 C13 O7 163.9(8) .
C2 C3 C13 O8 156.1(7) .
C4 C3 C13 O8 -19.1(11) .
C18 N2 C14 C15 -5(2) .
Co1 N2 C14 C15 -177.7(12) .
N2 C14 C15 C16 7(3) .
C14 C15 C16 C17 -6(3) .
C14 C15 C16 C19 174.5(18) .
C15 C16 C17 C18 4(3) .
C19 C16 C17 C18 -176.4(18) .
C14 N2 C18 C17 3(2) .
Co1 N2 C18 C17 175.2(12) .
C16 C17 C18 N2 -2(3) .
C15 C16 C19 C20 -3(3) .
C17 C16 C19 C20 177.9(19) .
C16 C19 C20 C21 178.1(15) .
C19 C20 C21 C25 11(3) .
C19 C20 C21 C22 -173.9(17) .
C25 C21 C22 C23 -2(3) .
C20 C21 C22 C23 -178.8(17) .
C24 N3 C23 C22 -1(2) .
Co2 N3 C23 C22 -175.6(13) 2_445
C21 C22 C23 N3 2(3) .
C23 N3 C24 C25 1(2) .
Co2 N3 C24 C25 174.9(12) 2_445
C22 C21 C25 C24 1(3) .
C20 C21 C25 C24 177(2) .
N3 C24 C25 C21 -1(3) .
